data_4348971
loop_
_publ_author_name
'Mutailipu, Miriding'
'Zhang, Min'
'Dong, Xiaoyu'
'Chen, Yanna'
'Pan, Shilie'

_publ_section_title
;
 Effects of the Orientation of [B<sub>5</sub>O<sub>11</sub>]<sup>7-</sup>
 Fundamental Building Blocks on Layered Structures Based on the
 Pentaborates.
;
_journal_issue 20
_journal_name_full 'Inorganic chemistry'
_journal_page_first 10608
_journal_page_last 10616
_journal_paper_doi 10.1021/acs.inorgchem.6b01855
_journal_volume 55
_journal_year 2016
_chemical_formula_moiety 'B20 Ba2.5 Cl O34 Rb4'
_chemical_formula_sum 'B20 Ba2.5 Cl O34 Rb4'
_chemical_formula_weight 1481.10
_space_group_crystal_system triclinic
_space_group_IT_number 2
_space_group_name_Hall '-P 1'
_space_group_name_H-M_alt 'P -1'
_symmetry_Int_Tables_number 2
_audit_creation_date 2016-05-26
_audit_creation_method
;
Olex2 1.2
(compiled 2016.02.19 svn.r3266 for OlexSys, GUI svn.r5155)
;
_cell_angle_alpha 99.073(10)
_cell_angle_beta 90.601(10)
_cell_angle_gamma 100.383(10)
_cell_formula_units_Z 1
_cell_length_a 6.7562(10)
_cell_length_b 11.0862(19)
_cell_length_c 11.2880(18)
_cell_measurement_reflns_used 3841
_cell_measurement_temperature 296(2)
_cell_measurement_theta_max 27.46
_cell_measurement_theta_min 2.41
_cell_volume 820.6(2)
_computing_cell_refinement 'SAINT v7.68A (Bruker, 2009)'
_computing_data_reduction 'SAINT v7.68A (Bruker, 2009)'
_computing_molecular_graphics 'Olex2 (Dolomanov et al., 2009)'
_computing_publication_material 'Olex2 (Dolomanov et al., 2009)'
_computing_structure_refinement 'olex2.refine (Bourhis et al., 2015)'
_diffrn_ambient_temperature 296.15
_diffrn_measured_fraction_theta_full 0.9931
_diffrn_measured_fraction_theta_max 0.9916
_diffrn_measurement_device_type 'CCD area detector'
_diffrn_measurement_method 'phi and omega scans'
_diffrn_radiation_monochromator graphite
_diffrn_radiation_type 'Mo K\a'
_diffrn_radiation_wavelength 0.71073
_diffrn_reflns_av_R_equivalents 0.0405
_diffrn_reflns_av_unetI/netI 0.0414
_diffrn_reflns_limit_h_max 8
_diffrn_reflns_limit_h_min -8
_diffrn_reflns_limit_k_max 14
_diffrn_reflns_limit_k_min -14
_diffrn_reflns_limit_l_max 14
_diffrn_reflns_limit_l_min -14
_diffrn_reflns_number 13630
_diffrn_reflns_theta_full 27.5496
_diffrn_reflns_theta_max 27.55
_diffrn_reflns_theta_min 1.89
_exptl_absorpt_coefficient_mu 9.071
_exptl_absorpt_correction_T_max 1.0000
_exptl_absorpt_correction_T_min 0.7691
_exptl_absorpt_correction_type numerical
_exptl_absorpt_process_details
;
SADABS-2008/1 (Bruker,2008) was used for absorption correction.
wR2(int) was 0.1049 before and 0.0469 after correction.
The Ratio of minimum to maximum transmission is 0.7691.
The \l/2 correction factor is 0.0015.
;
_exptl_crystal_colour colorless
_exptl_crystal_density_diffrn 2.9965
_exptl_crystal_description block
_exptl_crystal_F_000 673.4871
_exptl_crystal_size_max 0.277
_exptl_crystal_size_mid 0.162
_exptl_crystal_size_min 0.16
_refine_diff_density_max 3.0345
_refine_diff_density_min -3.0255
_refine_diff_density_rms 0.3205
_refine_ls_d_res_high 0.7683
_refine_ls_d_res_low 10.7602
_refine_ls_extinction_expression Fc^*^=kFc[1+0.001xFc^2^\l^3^/sin(2\q)]^-1/4^
_refine_ls_goodness_of_fit_ref 1.0554
_refine_ls_hydrogen_treatment undef
_refine_ls_matrix_type full
_refine_ls_number_constraints 2
_refine_ls_number_parameters 292
_refine_ls_number_reflns 3762
_refine_ls_number_restraints 0
_refine_ls_restrained_S_all 1.0554
_refine_ls_R_factor_all 0.0675
_refine_ls_R_factor_gt 0.0562
_refine_ls_shift/su_max 0.0003
_refine_ls_shift/su_mean 0.0000
_refine_ls_structure_factor_coef Fsqd
_refine_ls_weighting_details 'w=1/[\s^2^(Fo^2^)+(0.0262P)^2^+22.0602P] where P=(Fo^2^+2Fc^2^)/3'
_refine_ls_weighting_scheme calc
_refine_ls_wR_factor_gt 0.1242
_refine_ls_wR_factor_ref 0.1297
_reflns_Friedel_coverage 0.0
_reflns_limit_h_max 8
_reflns_limit_h_min -8
_reflns_limit_k_max 13
_reflns_limit_k_min -14
_reflns_limit_l_max 14
_reflns_limit_l_min 0
_reflns_number_gt 3171
_reflns_number_total 3762
_reflns_threshold_expression I>=2u(I)
_cod_data_source_file ic6b01855_si_004.cif
_cod_data_source_block 111
_cod_database_code 4348971
_olex2_refinement_description
;
1. Shared sites
{Ba2, Rb1}
2. Uiso/Uaniso restraints and constraints
Uanis(Ba2) = Uanis(Rb1)
3. Others
 Fixed Sof: Ba2(0.25) Rb1(0.5) Cl1(0.25) Cl2(0.25)
;
_olex2_submission_special_instructions 'No special instructions were received'

loop_
_space_group_symop_id
_space_group_symop_operation_xyz
1 x,y,z
2 -x,-y,-z

loop_
_atom_site_label
_atom_site_type_symbol
_atom_site_fract_x
_atom_site_fract_y
_atom_site_fract_z
_atom_site_U_iso_or_equiv
_atom_site_adp_type
_atom_site_occupancy
_atom_site_site_symmetry_order
_atom_site_refinement_flags_posn
_atom_site_refinement_flags_adp
_atom_site_refinement_flags_occupancy
Ba1 Ba 0.51539(8) 0.65487(6) 0.36588(5) 0.02441(19) Uani 1.000000 1 . . .
Ba2 Ba 0.02894(11) 0.45162(7) 0.13798(7) 0.00994(19) Uani 0.250000 1 . . .
Rb1 Rb 0.02894(11) 0.45162(7) 0.13798(7) 0.00994(19) Uani 0.500000 1 . . .
Rb2 Rb 0.72640(16) 0.04478(12) 0.15845(13) 0.0519(4) Uani 1.000000 1 . . .
Rb3 Rb 1.0 0.0 0.5 0.0770(8) Uani 1.000000 2 S T P
B1 B 0.6385(13) 0.2656(10) 0.8889(8) 0.0156(18) Uani 1.000000 1 . . .
B2 B 0.9595(13) 0.2541(9) 0.7818(8) 0.0139(17) Uani 1.000000 1 . . .
B3 B 1.2866(14) 0.3070(9) 0.9208(8) 0.0162(18) Uani 1.000000 1 . . .
B4 B 1.0167(14) 0.3050(9) 0.5624(8) 0.0162(18) Uani 1.000000 1 . . .
B5 B 0.7992(14) 0.3631(9) 0.4182(8) 0.0148(18) Uani 1.000000 1 . . .
B6 B 0.4848(14) 0.3598(10) 0.2891(8) 0.0173(19) Uani 1.000000 1 . . .
B7 B 0.5411(14) 0.3770(9) 1.0796(8) 0.0169(18) Uani 1.000000 1 . . .
B8 B 1.1316(14) 0.3118(11) 0.3521(8) 0.021(2) Uani 1.000000 1 . . .
B9 B 0.2750(16) 0.1582(10) 0.2220(9) 0.022(2) Uani 1.000000 1 . . .
B10 B 0.7768(14) 0.0725(10) 0.8479(9) 0.020(2) Uani 1.000000 1 . . .
O1 O 1.0638(8) 0.2847(6) 0.6733(5) 0.0203(13) Uani 1.000000 1 . . .
O2 O 0.4249(8) 0.2631(6) 0.8465(5) 0.0187(12) Uani 1.000000 1 . . .
O3 O 0.7713(8) 0.3031(5) 0.7944(5) 0.0141(11) Uani 1.000000 1 . . .
O4 O 1.0960(8) 0.3134(6) 0.8879(5) 0.0188(13) Uani 1.000000 1 . . .
O5 O 1.1090(9) 0.1906(7) 0.2742(6) 0.0302(16) Uani 1.000000 1 . . .
O6 O 0.9232(9) 0.1191(6) 0.7779(6) 0.0220(13) Uani 1.000000 1 . . .
O7 O 0.6167(9) 0.3928(6) 0.4018(5) 0.0188(12) Uani 1.000000 1 . . .
O8 O 0.9389(9) 0.3550(8) 0.3361(6) 0.0323(17) Uani 1.000000 1 . . .
O9 O 0.6849(9) 0.3554(7) 1.0019(5) 0.0249(14) Uani 1.000000 1 . . .
O10 O 1.3401(9) 0.3492(7) 1.0409(5) 0.0259(15) Uani 1.000000 1 . . .
O11 O 0.6557(9) 0.1434(6) 0.9127(5) 0.0237(14) Uani 1.000000 1 . . .
O12 O 0.5880(8) 0.4312(5) 0.1980(5) 0.0161(12) Uani 1.000000 1 . . .
O13 O 0.4611(9) 0.2285(6) 0.2432(6) 0.0217(13) Uani 1.000000 1 . . .
O14 O 0.8379(10) 0.3375(8) 0.5331(5) 0.0332(18) Uani 1.000000 1 . . .
O15 O 1.1556(9) 0.2929(7) 0.4792(5) 0.0246(14) Uani 1.000000 1 . . .
O16 O 0.2594(12) 0.0500(6) 0.1382(6) 0.0352(17) Uani 1.000000 1 . . .
O17 O 0.2959(8) 0.3995(6) 0.3185(5) 0.0174(12) Uani 1.000000 1 . . .
Cl1 Cl 0.5 0.0 0.5 0.081(4) Uani 0.500000 2 S T P
Cl2 Cl 1.426(3) 0.0734(14) 0.5666(16) 0.075(5) Uani 0.250000 1 . . .

loop_
_atom_site_aniso_label
_atom_site_aniso_U_11
_atom_site_aniso_U_22
_atom_site_aniso_U_33
_atom_site_aniso_U_12
_atom_site_aniso_U_13
_atom_site_aniso_U_23
Ba1 0.0135(3) 0.0433(4) 0.0181(3) 0.0051(2) 0.00072(18) 0.0105(2)
Ba2 0.0058(3) 0.0134(4) 0.0111(4) 0.0019(3) -0.0007(3) 0.0034(3)
Rb1 0.0058(3) 0.0134(4) 0.0111(4) 0.0019(3) -0.0007(3) 0.0034(3)
Rb2 0.0226(5) 0.0487(7) 0.0780(9) 0.0029(5) -0.0063(5) -0.0046(6)
Rb3 0.0577(12) 0.0339(10) 0.134(2) 0.0057(9) -0.0240(13) 0.0014(12)
B1 0.008(4) 0.030(5) 0.011(4) 0.006(4) 0.003(3) 0.004(4)
B2 0.006(4) 0.022(5) 0.014(4) 0.004(3) 0.002(3) 0.004(3)
B3 0.013(4) 0.024(5) 0.013(4) 0.003(4) -0.000(3) 0.007(4)
B4 0.015(4) 0.019(5) 0.013(4) -0.001(4) -0.000(3) 0.003(3)
B5 0.015(4) 0.019(5) 0.010(4) 0.003(4) 0.001(3) 0.001(3)
B6 0.015(4) 0.027(5) 0.011(4) 0.005(4) -0.002(3) 0.006(4)
B7 0.015(4) 0.024(5) 0.014(4) 0.006(4) -0.000(3) 0.005(4)
B8 0.014(4) 0.039(6) 0.012(4) 0.006(4) -0.003(3) 0.005(4)
B9 0.024(5) 0.021(5) 0.020(5) -0.001(4) 0.001(4) 0.008(4)
B10 0.015(4) 0.024(5) 0.019(5) -0.001(4) -0.001(4) 0.006(4)
O1 0.012(3) 0.038(4) 0.015(3) 0.008(3) 0.005(2) 0.010(3)
O2 0.011(3) 0.031(3) 0.014(3) 0.007(2) 0.002(2) 0.001(2)
O3 0.008(2) 0.024(3) 0.011(3) 0.006(2) -0.000(2) 0.003(2)
O4 0.014(3) 0.032(3) 0.012(3) 0.011(3) 0.001(2) 0.001(2)
O5 0.017(3) 0.043(4) 0.024(3) -0.007(3) 0.006(3) -0.002(3)
O6 0.023(3) 0.021(3) 0.024(3) 0.006(3) 0.008(3) 0.006(3)
O7 0.016(3) 0.034(4) 0.008(3) 0.009(3) -0.002(2) 0.002(2)
O8 0.013(3) 0.074(6) 0.019(3) 0.018(3) 0.006(2) 0.021(3)
O9 0.011(3) 0.045(4) 0.015(3) 0.004(3) -0.001(2) -0.006(3)
O10 0.013(3) 0.055(5) 0.010(3) 0.011(3) 0.000(2) -0.000(3)
O11 0.019(3) 0.037(4) 0.019(3) 0.010(3) 0.008(2) 0.010(3)
O12 0.015(3) 0.022(3) 0.010(3) 0.002(2) -0.001(2) 0.002(2)
O13 0.020(3) 0.020(3) 0.027(3) 0.006(2) 0.002(3) 0.005(3)
O14 0.020(3) 0.080(6) 0.010(3) 0.030(4) 0.007(2) 0.014(3)
O15 0.014(3) 0.048(4) 0.017(3) 0.013(3) 0.002(2) 0.014(3)
O16 0.050(5) 0.024(4) 0.027(4) -0.004(3) 0.009(3) 0.004(3)
O17 0.012(3) 0.030(3) 0.013(3) 0.009(2) 0.001(2) 0.005(2)
Cl1 0.049(6) 0.107(10) 0.084(9) 0.013(6) -0.023(6) 0.012(8)
Cl2 0.074(10) 0.042(8) 0.090(12) 0.009(7) 0.002(9) -0.044(8)

loop_
_atom_type_symbol
_atom_type_scat_dispersion_real
_atom_type_scat_dispersion_imag
_atom_type_scat_Cromer_Mann_a1
_atom_type_scat_Cromer_Mann_a2
_atom_type_scat_Cromer_Mann_a3
_atom_type_scat_Cromer_Mann_a4
_atom_type_scat_Cromer_Mann_b1
_atom_type_scat_Cromer_Mann_b2
_atom_type_scat_Cromer_Mann_b3
_atom_type_scat_Cromer_Mann_b4
_atom_type_scat_Cromer_Mann_c
_atom_type_scat_source
_atom_type_scat_dispersion_source
O 0.01158 0.00611 3.04850 2.28680 1.54630 0.86700 13.27710 5.70110 0.32390 32.90890 0.250800013542 'International Tables Volume C Table 6.1.1.4 (pp. 500-502)' 'Henke, Gullikson and Davis, At. Data and Nucl. Data Tables, 1993, 54, 2'
B 0.00141 0.00067 2.05450 1.33260 1.09790 0.70680 23.21850 1.02100 60.34980 0.14030 -0.193200007081 'International Tables Volume C Table 6.1.1.4 (pp. 500-502)' 'Henke, Gullikson and Davis, At. Data and Nucl. Data Tables, 1993, 54, 2'
Ba -0.15704 2.40393 20.33610 19.29700 10.88800 2.69590 3.21600 0.27560 20.20730 167.20200 2.77309989929 'International Tables Volume C Table 6.1.1.4 (pp. 500-502)' 'Henke, Gullikson and Davis, At. Data and Nucl. Data Tables, 1993, 54, 2'
Rb -0.94509 2.97843 17.17840 9.64350 5.13990 1.52920 1.78880 17.31510 0.27480 164.93401 3.48729991913 'International Tables Volume C Table 6.1.1.4 (pp. 500-502)' 'Henke, Gullikson and Davis, At. Data and Nucl. Data Tables, 1993, 54, 2'
Cl 0.14873 0.16029 11.46040 7.19640 6.25560 1.64550 0.01040 1.16620 18.51940 47.77840 -9.55739974976 'International Tables Volume C Table 6.1.1.4 (pp. 500-502)' 'Henke, Gullikson and Davis, At. Data and Nucl. Data Tables, 1993, 54, 2'

loop_
_geom_angle_atom_site_label_1
_geom_angle_atom_site_label_2
_geom_angle_atom_site_label_3
_geom_angle
_geom_angle_site_symmetry_1
_geom_angle_site_symmetry_3
B4 Ba1 B1 120.7(2) 2_766 2_666
B5 Ba1 B1 118.2(2) 2_666 2_666
B5 Ba1 B4 117.3(2) 2_666 2_766
O1 Ba1 B1 95.85(19) 2_766 2_666
O1 Ba1 B4 25.1(2) 2_766 2_766
O1 Ba1 B5 141.2(2) 2_766 2_666
O2 Ba1 B1 26.25(18) 2_666 2_666
O2 Ba1 B4 94.6(2) 2_666 2_766
O2 Ba1 B5 142.7(2) 2_666 2_666
O2 Ba1 O1 69.62(16) 2_666 2_766
O3 Ba1 B1 25.57(18) 2_666 2_666
O3 Ba1 B4 145.8(2) 2_666 2_766
O3 Ba1 B5 93.18(19) 2_666 2_666
O3 Ba1 O1 121.27(16) 2_666 2_766
O3 Ba1 O2 51.80(16) 2_666 2_666
O7 Ba1 B1 142.55(18) 2_666 2_666
O7 Ba1 B1 127.2(2) . 2_666
O7 Ba1 B4 94.7(2) 2_666 2_766
O7 Ba1 B4 72.1(2) . 2_766
O7 Ba1 B5 89.2(2) . 2_666
O7 Ba1 B5 24.43(19) 2_666 2_666
O7 Ba1 O1 83.86(17) . 2_766
O7 Ba1 O1 119.70(16) 2_666 2_766
O7 Ba1 O2 120.56(16) . 2_666
O7 Ba1 O2 166.20(17) 2_666 2_666
O7 Ba1 O3 126.85(16) . 2_666
O7 Ba1 O3 117.33(16) 2_666 2_666
O12 Ba1 B1 82.3(2) . 2_666
O12 Ba1 B4 85.2(2) . 2_766
O12 Ba1 B5 122.7(2) . 2_666
O12 Ba1 O1 77.37(17) . 2_766
O12 Ba1 O2 76.13(17) . 2_666
O12 Ba1 O3 91.25(16) . 2_666
O12 Ba1 O7 114.83(17) . 2_666
O12 Ba1 O7 45.92(14) . .
O14 Ba1 B1 93.26(19) 2_666 2_666
O14 Ba1 B4 140.4(2) 2_666 2_766
O14 Ba1 B5 24.9(2) 2_666 2_666
O14 Ba1 O1 159.9(2) 2_666 2_766
O14 Ba1 O2 118.41(18) 2_666 2_666
O14 Ba1 O3 68.28(17) 2_666 2_666
O14 Ba1 O7 104.7(2) 2_666 .
O14 Ba1 O7 49.29(17) 2_666 2_666
O14 Ba1 O12 121.8(2) 2_666 .
O15 Ba1 B1 139.7(2) 2_766 2_666
O15 Ba1 B4 24.7(2) 2_766 2_766
O15 Ba1 B5 93.0(2) 2_766 2_666
O15 Ba1 O1 48.41(17) 2_766 2_766
O15 Ba1 O2 115.32(18) 2_766 2_666
O15 Ba1 O3 158.22(19) 2_766 2_666
O15 Ba1 O7 74.11(18) 2_766 .
O15 Ba1 O7 71.74(17) 2_766 2_666
O15 Ba1 O12 102.89(18) 2_766 .
O15 Ba1 O14 115.68(19) 2_766 2_666
O17 Ba1 B1 95.7(2) . 2_666
O17 Ba1 B4 117.0(2) . 2_766
O17 Ba1 B5 75.5(2) . 2_666
O17 Ba1 O1 121.73(17) . 2_766
O17 Ba1 O2 108.27(17) . 2_666
O17 Ba1 O3 84.00(16) . 2_666
O17 Ba1 O7 45.48(15) . .
O17 Ba1 O7 76.32(17) . 2_666
O17 Ba1 O12 48.21(15) . .
O17 Ba1 O14 75.0(2) . 2_666
O17 Ba1 O15 117.78(18) . 2_766
Cl2 Ba1 B1 79.3(4) 2_766 2_666
Cl2 Ba1 B4 83.9(4) 2_766 2_766
Cl2 Ba1 B5 87.3(4) 2_766 2_666
Cl2 Ba1 O1 80.9(4) 2_766 2_766
Cl2 Ba1 O2 76.7(4) 2_766 2_666
Cl2 Ba1 O3 82.3(4) 2_766 2_666
Cl2 Ba1 O7 150.8(4) 2_766 .
Cl2 Ba1 O7 94.1(4) 2_766 2_666
Cl2 Ba1 O12 149.8(4) 2_766 .
Cl2 Ba1 O14 83.2(4) 2_766 2_666
Cl2 Ba1 O15 77.2(4) 2_766 2_766
Cl2 Ba1 O17 157.3(4) 2_766 .
B2 Ba2 Rb1 78.15(16) 2_666 2_565
B2 Ba2 Rb1 0.0 2_666 .
B3 Ba2 Rb1 67.83(15) 1_454 2_565
B3 Ba2 Rb1 0.0 1_454 .
B3 Ba2 B2 128.7(2) 1_454 2_666
B7 Ba2 Rb1 76.75(16) 1_454 2_565
B7 Ba2 Rb1 0.0 1_454 .
B7 Ba2 B2 96.0(2) 1_454 2_666
B7 Ba2 B3 111.3(2) 1_454 1_454
B8 Ba2 Rb1 165.89(19) 1_455 2_565
B8 Ba2 Rb1 0.0 1_455 .
B8 Ba2 B2 114.1(3) 1_455 2_666
B8 Ba2 B3 98.3(2) 1_455 1_454
B8 Ba2 B7 107.6(2) 1_455 1_454
O3 Ba2 Rb1 0.0 2_666 .
O3 Ba2 Rb1 82.96(11) 2_666 2_565
O3 Ba2 B2 27.00(18) 2_666 2_666
O3 Ba2 B3 109.0(2) 2_666 1_454
O3 Ba2 B7 122.8(2) 2_666 1_454
O3 Ba2 B8 104.8(2) 2_666 1_455
O4 Ba2 Rb1 0.0 2_666 .
O4 Ba2 Rb1 56.31(11) 2_666 2_565
O4 Ba2 Rb1 52.65(11) 1_454 2_565
O4 Ba2 Rb1 0.0 1_454 .
O4 Ba2 B2 127.9(2) 1_454 2_666
O4 Ba2 B2 27.48(19) 2_666 2_666
O4 Ba2 B3 23.55(18) 1_454 1_454
O4 Ba2 B3 120.70(19) 2_666 1_454
O4 Ba2 B7 89.0(2) 1_454 1_454
O4 Ba2 B7 75.2(2) 2_666 1_454
O4 Ba2 B8 137.5(2) 2_666 1_455
O4 Ba2 B8 113.4(2) 1_454 1_455
O4 Ba2 O3 118.77(16) 1_454 2_666
O4 Ba2 O3 49.49(16) 2_666 2_666
O8 Ba2 Rb1 160.54(14) 1_455 2_565
O8 Ba2 Rb1 0.0 1_455 .
O8 Ba2 B2 104.4(2) 1_455 2_666
O8 Ba2 B3 120.5(2) 1_455 1_454
O8 Ba2 B7 83.8(2) 1_455 1_454
O8 Ba2 B8 27.4(2) 1_455 1_455
O8 Ba2 O3 108.2(2) 1_455 2_666
O8 Ba2 O4 127.7(2) 1_455 1_454
O8 Ba2 O4 118.8(2) 1_455 2_666
O9 Ba2 Rb1 0.0 1_454 .
O9 Ba2 Rb1 0.0 2_666 .
O9 Ba2 Rb1 47.59(10) 2_666 2_565
O9 Ba2 Rb1 61.21(14) 1_454 2_565
O9 Ba2 B2 61.25(19) 2_666 2_666
O9 Ba2 B2 107.9(2) 1_454 2_666
O9 Ba2 B3 88.4(2) 1_454 1_454
O9 Ba2 B3 67.4(2) 2_666 1_454
O9 Ba2 B7 121.6(2) 2_666 1_454
O9 Ba2 B7 23.6(2) 1_454 1_454
O9 Ba2 B8 130.7(2) 2_666 1_455
O9 Ba2 B8 117.9(2) 1_454 1_455
O9 Ba2 O3 130.96(19) 1_454 2_666
O9 Ba2 O3 46.79(15) 2_666 2_666
O9 Ba2 O4 72.11(16) 2_666 1_454
O9 Ba2 O4 65.59(16) 1_454 1_454
O9 Ba2 O4 81.93(19) 1_454 2_666
O9 Ba2 O4 61.26(16) 2_666 2_666
O9 Ba2 O8 150.34(19) 2_666 1_455
O9 Ba2 O8 100.2(2) 1_454 1_455
O10 Ba2 Rb1 86.51(13) 1_454 2_565
O10 Ba2 Rb1 0.0 1_454 .
O10 Ba2 B2 125.0(2) 1_454 2_666
O10 Ba2 B3 23.10(19) 1_454 1_454
O10 Ba2 B7 131.4(2) 1_454 1_454
O10 Ba2 B8 80.6(2) 1_454 1_455
O10 Ba2 O3 99.34(19) 1_454 2_666
O10 Ba2 O4 46.56(16) 1_454 1_454
O10 Ba2 O4 130.35(19) 1_454 2_666
O10 Ba2 O8 106.6(2) 1_454 1_455
O10 Ba2 O9 109.81(18) 1_454 1_454
O10 Ba2 O9 69.44(19) 1_454 2_666
O12 Ba2 Rb1 95.13(11) 1_455 2_565
O12 Ba2 Rb1 0.0 1_455 .
O12 Ba2 B2 83.52(19) 1_455 2_666
O12 Ba2 B3 135.01(19) 1_455 1_454
O12 Ba2 B7 24.90(19) 1_455 1_454
O12 Ba2 B8 93.3(2) 1_455 1_455
O12 Ba2 O3 109.65(16) 1_455 2_666
O12 Ba2 O4 113.67(15) 1_455 1_454
O12 Ba2 O4 71.71(16) 1_455 2_666
O12 Ba2 O8 66.38(17) 1_455 1_455
O12 Ba2 O9 48.47(16) 1_455 1_454
O12 Ba2 O9 130.92(16) 1_455 2_666
O12 Ba2 O10 150.95(19) 1_455 1_454
O17 Ba2 Rb1 148.41(12) . 2_565
O17 Ba2 Rb1 0.0 . .
O17 Ba2 B2 101.9(2) . 2_666
O17 Ba2 B3 89.57(19) . 1_454
O17 Ba2 B7 133.8(2) . 1_454
O17 Ba2 B8 26.6(2) . 1_455
O17 Ba2 O3 84.13(16) . 2_666
O17 Ba2 O4 129.38(17) . 2_666
O17 Ba2 O4 111.23(16) . 1_454
O17 Ba2 O8 50.70(17) . 1_455
O17 Ba2 O9 143.2(2) . 1_454
O17 Ba2 O9 104.23(16) . 2_666
O17 Ba2 O10 67.34(17) . 1_454
O17 Ba2 O12 116.37(15) . 1_455
Rb1 Rb1 Ba2 0.0 2_565 2_565
Rb1 Rb1 Ba2 0.0 2_565 .
B2 Rb1 Ba2 78.15(16) 2_666 2_565
B2 Rb1 Ba2 0.0 2_666 .
B3 Rb1 Ba2 0.0 1_454 .
B3 Rb1 Ba2 67.83(15) 1_454 2_565
B3 Rb1 B2 128.7(2) 1_454 2_666
B7 Rb1 Ba2 76.75(16) 1_454 2_565
B7 Rb1 Ba2 0.0 1_454 .
B7 Rb1 B2 96.0(2) 1_454 2_666
B7 Rb1 B3 111.3(2) 1_454 1_454
B8 Rb1 Ba2 0.0 1_455 .
B8 Rb1 Ba2 165.89(19) 1_455 2_565
B8 Rb1 B2 114.1(3) 1_455 2_666
B8 Rb1 B3 98.3(2) 1_455 1_454
B8 Rb1 B7 107.6(2) 1_455 1_454
O3 Rb1 Ba2 82.96(11) 2_666 2_565
O3 Rb1 Ba2 0.0 2_666 .
O3 Rb1 B2 27.00(18) 2_666 2_666
O3 Rb1 B3 109.0(2) 2_666 1_454
O3 Rb1 B7 122.8(2) 2_666 1_454
O3 Rb1 B8 104.8(2) 2_666 1_455
O4 Rb1 Ba2 56.31(11) 2_666 2_565
O4 Rb1 Ba2 0.0 2_666 .
O4 Rb1 Ba2 52.65(11) 1_454 2_565
O4 Rb1 Ba2 0.0 1_454 .
O4 Rb1 B2 27.48(19) 2_666 2_666
O4 Rb1 B2 127.9(2) 1_454 2_666
O4 Rb1 B3 120.70(19) 2_666 1_454
O4 Rb1 B3 23.55(18) 1_454 1_454
O4 Rb1 B7 75.2(2) 2_666 1_454
O4 Rb1 B7 89.0(2) 1_454 1_454
O4 Rb1 B8 137.5(2) 2_666 1_455
O4 Rb1 B8 113.4(2) 1_454 1_455
O4 Rb1 O3 49.49(16) 2_666 2_666
O4 Rb1 O3 118.77(16) 1_454 2_666
O8 Rb1 Ba2 160.54(14) 1_455 2_565
O8 Rb1 Ba2 0.0 1_455 .
O8 Rb1 B2 104.4(2) 1_455 2_666
O8 Rb1 B3 120.5(2) 1_455 1_454
O8 Rb1 B7 83.8(2) 1_455 1_454
O8 Rb1 B8 27.4(2) 1_455 1_455
O8 Rb1 O3 108.2(2) 1_455 2_666
O8 Rb1 O4 127.7(2) 1_455 1_454
O8 Rb1 O4 118.8(2) 1_455 2_666
O9 Rb1 Ba2 61.21(14) 1_454 2_565
O9 Rb1 Ba2 0.0 2_666 .
O9 Rb1 Ba2 47.59(10) 2_666 2_565
O9 Rb1 Ba2 0.0 1_454 .
O9 Rb1 B2 107.9(2) 1_454 2_666
O9 Rb1 B2 61.25(19) 2_666 2_666
O9 Rb1 B3 88.4(2) 1_454 1_454
O9 Rb1 B3 67.4(2) 2_666 1_454
O9 Rb1 B7 23.6(2) 1_454 1_454
O9 Rb1 B7 121.6(2) 2_666 1_454
O9 Rb1 B8 117.9(2) 1_454 1_455
O9 Rb1 B8 130.7(2) 2_666 1_455
O9 Rb1 O3 46.79(15) 2_666 2_666
O9 Rb1 O3 130.96(19) 1_454 2_666
O9 Rb1 O4 65.59(16) 1_454 1_454
O9 Rb1 O4 61.26(16) 2_666 2_666
O9 Rb1 O4 81.93(19) 1_454 2_666
O9 Rb1 O4 72.11(16) 2_666 1_454
O9 Rb1 O8 100.2(2) 1_454 1_455
O9 Rb1 O8 150.34(19) 2_666 1_455
O10 Rb1 Ba2 86.51(13) 1_454 2_565
O10 Rb1 Ba2 0.0 1_454 .
O10 Rb1 B2 125.0(2) 1_454 2_666
O10 Rb1 B3 23.10(19) 1_454 1_454
O10 Rb1 B7 131.4(2) 1_454 1_454
O10 Rb1 B8 80.6(2) 1_454 1_455
O10 Rb1 O3 99.34(19) 1_454 2_666
O10 Rb1 O4 46.56(16) 1_454 1_454
O10 Rb1 O4 130.35(19) 1_454 2_666
O10 Rb1 O8 106.6(2) 1_454 1_455
O10 Rb1 O9 69.44(19) 1_454 2_666
O10 Rb1 O9 109.81(18) 1_454 1_454
O12 Rb1 Ba2 95.13(11) 1_455 2_565
O12 Rb1 Ba2 0.0 1_455 .
O12 Rb1 B2 83.52(19) 1_455 2_666
O12 Rb1 B3 135.01(19) 1_455 1_454
O12 Rb1 B7 24.90(19) 1_455 1_454
O12 Rb1 B8 93.3(2) 1_455 1_455
O12 Rb1 O3 109.65(16) 1_455 2_666
O12 Rb1 O4 113.67(15) 1_455 1_454
O12 Rb1 O4 71.71(16) 1_455 2_666
O12 Rb1 O8 66.38(17) 1_455 1_455
O12 Rb1 O9 130.92(16) 1_455 2_666
O12 Rb1 O9 48.47(16) 1_455 1_454
O12 Rb1 O10 150.95(19) 1_455 1_454
O17 Rb1 Ba2 148.41(12) . 2_565
O17 Rb1 Ba2 0.0 . .
O17 Rb1 B2 101.9(2) . 2_666
O17 Rb1 B3 89.57(19) . 1_454
O17 Rb1 B7 133.8(2) . 1_454
O17 Rb1 B8 26.6(2) . 1_455
O17 Rb1 O3 84.13(16) . 2_666
O17 Rb1 O4 129.38(17) . 2_666
O17 Rb1 O4 111.23(16) . 1_454
O17 Rb1 O8 50.70(17) . 1_455
O17 Rb1 O9 143.2(2) . 1_454
O17 Rb1 O9 104.23(16) . 2_666
O17 Rb1 O10 67.34(17) . 1_454
O17 Rb1 O12 116.37(15) . 1_455
O5 Rb2 B10 153.8(2) . 2_656
O11 Rb2 B10 88.4(2) 1_554 2_656
O11 Rb2 B10 23.7(2) 2_656 2_656
O11 Rb2 O5 165.81(19) 2_656 .
O11 Rb2 O5 107.82(18) 1_554 .
O13 Rb2 B10 64.2(2) . 2_656
O13 Rb2 O5 97.64(19) . .
O13 Rb2 O11 80.19(17) . 1_554
O13 Rb2 O11 87.06(17) . 2_656
O16 Rb2 B10 90.8(2) 2_655 2_656
O16 Rb2 B10 23.7(2) . 2_656
O16 Rb2 O5 141.7(2) . .
O16 Rb2 O5 115.05(18) 2_655 .
O16 Rb2 O11 73.67(17) 2_655 2_656
O16 Rb2 O11 43.61(17) . 2_656
O16 Rb2 O11 73.98(17) . 1_554
O16 Rb2 O11 41.11(18) 2_655 1_554
O16 Rb2 O13 117.94(19) 2_655 .
O16 Rb2 O13 44.25(17) . .
B4 Rb3 B4 180.0 2_756 .
O6 Rb3 B4 62.30(19) . .
O6 Rb3 B4 62.30(19) 2_756 2_756
O6 Rb3 B4 117.70(19) . 2_756
O6 Rb3 B4 117.70(19) 2_756 .
O6 Rb3 O6 180.0 2_756 .
O15 Rb3 B4 156.52(19) . 2_756
O15 Rb3 B4 23.48(19) 2_756 2_756
O15 Rb3 B4 23.48(19) . .
O15 Rb3 B4 156.52(19) 2_756 .
O15 Rb3 O6 82.19(15) . .
O15 Rb3 O6 82.19(15) 2_756 2_756
O15 Rb3 O6 97.81(15) . 2_756
O15 Rb3 O6 97.81(15) 2_756 .
O15 Rb3 O15 180.0 2_756 .
Cl1 Rb3 B4 81.28(16) 1_655 2_756
Cl1 Rb3 B4 98.72(16) 1_655 .
Cl1 Rb3 B4 98.72(16) . 2_756
Cl1 Rb3 B4 81.28(16) . .
Cl1 Rb3 O6 76.11(11) 1_655 2_756
Cl1 Rb3 O6 103.89(11) . 2_756
Cl1 Rb3 O6 103.89(11) 1_655 .
Cl1 Rb3 O6 76.11(11) . .
Cl1 Rb3 O15 98.23(10) 1_655 2_756
Cl1 Rb3 O15 81.77(10) . 2_756
Cl1 Rb3 O15 98.23(10) . .
Cl1 Rb3 O15 81.77(10) 1_655 .
Cl1 Rb3 Cl1 180.0 . 1_655
Cl2 Rb3 B4 82.1(3) . .
Cl2 Rb3 B4 82.1(3) 2_756 2_756
Cl2 Rb3 B4 97.9(3) . 2_756
Cl2 Rb3 B4 97.9(3) 2_756 .
Cl2 Rb3 O6 85.9(3) . .
Cl2 Rb3 O6 85.9(3) 2_756 2_756
Cl2 Rb3 O6 94.1(3) . 2_756
Cl2 Rb3 O6 94.1(3) 2_756 .
Cl2 Rb3 O15 69.7(4) . .
Cl2 Rb3 O15 69.7(4) 2_756 2_756
Cl2 Rb3 O15 110.3(4) . 2_756
Cl2 Rb3 O15 110.3(4) 2_756 .
Cl2 Rb3 Cl1 159.7(2) . .
Cl2 Rb3 Cl1 20.3(2) 2_756 .
Cl2 Rb3 Cl1 20.3(2) . 1_655
Cl2 Rb3 Cl1 159.7(2) 2_756 1_655
Cl2 Rb3 Cl2 180.0 2_756 .
O2 B1 Ba1 52.4(4) . 2_666
O3 B1 Ba1 55.3(4) . 2_666
O3 B1 O2 107.6(6) . .
O9 B1 Ba1 122.8(6) . 2_666
O9 B1 O2 109.0(6) . .
O9 B1 O3 111.0(7) . .
O11 B1 Ba1 128.4(6) . 2_666
O11 B1 O2 108.9(7) . .
O11 B1 O3 111.7(7) . .
O11 B1 O9 108.7(7) . .
Rb1 B2 Ba2 0.0 2_666 2_666
O1 B2 Ba2 87.5(5) . 2_666
O1 B2 Rb1 87.5(5) . 2_666
O3 B2 Ba2 59.6(4) . 2_666
O3 B2 Rb1 59.6(4) . 2_666
O3 B2 O1 111.6(7) . .
O4 B2 Ba2 65.1(4) . 2_666
O4 B2 Rb1 65.1(4) . 2_666
O4 B2 O1 107.7(6) . .
O4 B2 O3 108.3(7) . .
O6 B2 Ba2 163.3(5) . 2_666
O6 B2 Rb1 163.3(5) . 2_666
O6 B2 O1 109.2(7) . .
O6 B2 O3 111.5(6) . .
O6 B2 O4 108.5(7) . .
Rb1 B3 Ba2 0.0 1_656 1_656
O2 B3 Ba2 168.1(6) 1_655 1_656
O2 B3 Rb1 168.1(6) 1_655 1_656
O4 B3 Ba2 65.1(4) . 1_656
O4 B3 Rb1 65.1(4) . 1_656
O4 B3 O2 125.7(8) . 1_655
O10 B3 Ba2 50.6(4) . 1_656
O10 B3 Rb1 50.6(4) . 1_656
O10 B3 O2 119.0(7) . 1_655
O10 B3 O4 115.3(7) . .
Rb3 B4 Ba1 89.9(2) . 2_766
O1 B4 Ba1 63.6(4) . 2_766
O1 B4 Rb3 81.3(5) . .
O14 B4 Ba1 157.2(7) . 2_766
O14 B4 Rb3 112.2(6) . .
O14 B4 O1 123.2(8) . .
O15 B4 Ba1 58.3(4) . 2_766
O15 B4 Rb3 76.2(5) . .
O15 B4 O1 116.8(8) . .
O15 B4 O14 120.0(8) . .
O7 B5 Ba1 61.8(4) . 2_666
O8 B5 Ba1 170.5(7) . 2_666
O8 B5 O7 126.2(8) . .
O14 B5 Ba1 53.2(4) . 2_666
O14 B5 O7 114.8(7) . .
O14 B5 O8 119.1(8) . .
O12 B6 O7 107.3(7) . .
O13 B6 O7 110.5(7) . .
O13 B6 O12 108.7(7) . .
O17 B6 O7 106.9(7) . .
O17 B6 O12 110.0(7) . .
O17 B6 O13 113.2(7) . .
Rb1 B7 Ba2 0.0 1_656 1_656
O9 B7 Ba2 54.1(4) . 1_656
O9 B7 Rb1 54.1(4) . 1_656
O10 B7 Ba2 172.9(6) 1_455 1_656
O10 B7 Rb1 172.9(6) 1_455 1_656
O10 B7 O9 120.1(8) 1_455 .
O12 B7 Ba2 67.6(4) 1_556 1_656
O12 B7 Rb1 67.6(4) 1_556 1_656
O12 B7 O9 121.7(8) 1_556 .
O12 B7 O10 118.2(7) 1_556 1_455
Rb1 B8 Ba2 0.0 1_655 1_655
O5 B8 Ba2 93.5(5) . 1_655
O5 B8 Rb1 93.5(5) . 1_655
O8 B8 Ba2 55.4(4) . 1_655
O8 B8 Rb1 55.4(4) . 1_655
O8 B8 O5 105.2(7) . .
O15 B8 Ba2 156.7(7) . 1_655
O15 B8 Rb1 156.7(7) . 1_655
O15 B8 O5 108.4(8) . .
O15 B8 O8 109.2(7) . .
O17 B8 Ba2 64.8(4) 1_655 1_655
O17 B8 Rb1 64.8(4) 1_655 1_655
O17 B8 O5 111.8(7) 1_655 .
O17 B8 O8 109.9(8) 1_655 .
O17 B8 O15 112.0(7) 1_655 .
O13 B9 O5 123.3(9) . 1_455
O16 B9 O5 120.4(9) . 1_455
O16 B9 O13 116.3(9) . .
O6 B10 Rb2 141.5(6) . 2_656
O11 B10 Rb2 62.2(4) . 2_656
O11 B10 O6 123.4(9) . .
O16 B10 Rb2 68.4(5) 2_656 2_656
O16 B10 O6 122.2(9) 2_656 .
O16 B10 O11 114.5(8) 2_656 .
B2 O1 Ba1 130.0(4) . 2_766
B4 O1 Ba1 91.4(5) . 2_766
B4 O1 B2 138.5(7) . .
B1 O2 Ba1 101.3(4) . 2_666
B3 O2 Ba1 119.0(5) 1_455 2_666
B3 O2 B1 122.4(6) 1_455 .
Ba2 O3 Ba1 98.36(18) 2_666 2_666
Rb1 O3 Ba1 98.36(18) 2_666 2_666
Rb1 O3 Ba2 0.0 2_666 2_666
B1 O3 Ba1 99.2(4) . 2_666
B1 O3 Ba2 110.0(5) . 2_666
B1 O3 Rb1 110.0(5) . 2_666
B2 O3 Ba1 134.7(5) . 2_666
B2 O3 Ba2 93.4(4) . 2_666
B2 O3 Rb1 93.4(4) . 2_666
B2 O3 B1 117.5(6) . .
Rb1 O4 Ba2 71.04(13) 1_656 2_666
Rb1 O4 Ba2 0.0 2_666 2_666
Rb1 O4 Ba2 0.0 1_656 1_656
Rb1 O4 Ba2 71.04(13) 2_666 1_656
B2 O4 Ba2 133.7(4) . 1_656
B2 O4 Ba2 87.4(4) . 2_666
B2 O4 Rb1 87.4(4) . 2_666
B2 O4 Rb1 133.7(4) . 1_656
B3 O4 Ba2 91.4(5) . 1_656
B3 O4 Ba2 122.7(5) . 2_666
B3 O4 Rb1 91.4(5) . 1_656
B3 O4 Rb1 122.7(5) . 2_666
B3 O4 B2 133.8(7) . .
B8 O5 Rb2 125.4(5) . .
B9 O5 Rb2 113.8(6) 1_655 .
B9 O5 B8 117.9(7) 1_655 .
B2 O6 Rb3 105.8(4) . 2_756
B10 O6 Rb3 126.2(6) . 2_756
B10 O6 B2 116.2(7) . .
B5 O7 Ba1 93.8(5) . 2_666
B5 O7 Ba1 128.2(5) . .
B6 O7 Ba1 77.6(5) . .
B6 O7 Ba1 124.3(5) . 2_666
B6 O7 B5 127.0(7) . .
Rb1 O8 Ba2 0.0 1_655 1_655
B5 O8 Ba2 135.5(6) . 1_655
B5 O8 Rb1 135.5(6) . 1_655
B8 O8 Ba2 97.2(5) . 1_655
B8 O8 Rb1 97.2(5) . 1_655
B8 O8 B5 125.5(7) . .
Rb1 O9 Ba2 71.19(14) 1_656 2_666
Rb1 O9 Ba2 71.19(14) 2_666 1_656
Rb1 O9 Ba2 0.0 1_656 1_656
Rb1 O9 Ba2 0.0 2_666 2_666
B1 O9 Ba2 133.6(5) . 1_656
B1 O9 Ba2 90.6(5) . 2_666
B1 O9 Rb1 133.6(5) . 1_656
B1 O9 Rb1 90.6(5) . 2_666
B7 O9 Ba2 102.3(5) . 1_656
B7 O9 Ba2 128.9(6) . 2_666
B7 O9 Rb1 102.3(5) . 1_656
B7 O9 Rb1 128.9(6) . 2_666
B7 O9 B1 121.4(7) . .
Rb1 O10 Ba2 0.0 1_656 1_656
B3 O10 Ba2 106.3(5) . 1_656
B3 O10 Rb1 106.3(5) . 1_656
B7 O10 Ba2 127.9(5) 1_655 1_656
B7 O10 Rb1 127.9(5) 1_655 1_656
B7 O10 B3 120.5(7) 1_655 .
B1 O11 Rb2 131.3(5) . 1_556
B1 O11 Rb2 112.2(5) . 2_656
B10 O11 Rb2 94.6(5) . 1_556
B10 O11 Rb2 94.1(5) . 2_656
B10 O11 B1 122.1(7) . .
Ba2 O12 Ba1 111.68(18) 1_655 .
Rb1 O12 Ba1 111.68(18) 1_655 .
Rb1 O12 Ba2 0.0 1_655 1_655
B6 O12 Ba1 84.6(5) . .
B6 O12 Ba2 125.7(5) . 1_655
B6 O12 Rb1 125.7(5) . 1_655
B7 O12 Ba1 138.0(5) 1_554 .
B7 O12 Ba2 87.5(5) 1_554 1_655
B7 O12 Rb1 87.5(5) 1_554 1_655
B7 O12 B6 114.9(7) 1_554 .
B6 O13 Rb2 137.6(5) . .
B9 O13 Rb2 102.1(6) . .
B9 O13 B6 120.2(7) . .
B4 O14 Ba1 136.5(5) . 2_666
B5 O14 Ba1 101.8(5) . 2_666
B5 O14 B4 121.2(7) . .
Rb3 O15 Ba1 99.69(18) . 2_766
B4 O15 Ba1 97.0(5) . 2_766
B4 O15 Rb3 80.4(5) . .
B8 O15 Ba1 131.5(5) . 2_766
B8 O15 Rb3 109.8(5) . .
B8 O15 B4 124.7(7) . .
B9 O16 Rb2 93.5(6) . .
B9 O16 Rb2 140.9(6) . 2_655
B10 O16 Rb2 88.0(5) 2_656 2_655
B10 O16 Rb2 87.9(5) 2_656 .
B10 O16 B9 131.1(8) 2_656 .
Ba2 O17 Ba1 93.12(17) . .
Rb1 O17 Ba1 93.12(17) . .
Rb1 O17 Ba2 0.0 . .
B6 O17 Ba1 88.4(5) . .
B6 O17 Ba2 122.3(5) . .
B6 O17 Rb1 122.3(5) . .
B8 O17 Ba1 145.8(5) 1_455 .
B8 O17 Ba2 88.6(4) 1_455 .
B8 O17 Rb1 88.6(4) 1_455 .
B8 O17 B6 119.2(7) 1_455 .
Rb3 Cl1 Rb3 180.0 . 1_455
Cl2 Cl1 Rb3 123.1(8) 1_455 .
Cl2 Cl1 Rb3 56.9(8) 2_756 .
Cl2 Cl1 Rb3 56.9(8) 1_455 1_455
Cl2 Cl1 Rb3 123.1(8) 2_756 1_455
Cl2 Cl1 Cl2 179.999999146(17) 2_756 1_455
Rb3 Cl2 Ba1 104.0(5) . 2_766
Cl1 Cl2 Ba1 137.1(12) 1_655 2_766
Cl1 Cl2 Rb3 102.8(8) 1_655 .
Cl2 Cl2 Ba1 137.1(12) 2_856 2_766
Cl2 Cl2 Rb3 102.8(8) 2_856 .
Cl2 Cl2 Cl1 0.000000854(18) 2_856 1_655

loop_
_geom_bond_atom_site_label_1
_geom_bond_atom_site_label_2
_geom_bond_distance
_geom_bond_site_symmetry_2
Ba1 B1 3.346(9) 2_666
Ba1 B4 3.189(9) 2_766
Ba1 B5 3.257(9) 2_666
Ba1 O1 2.857(6) 2_766
Ba1 O2 2.704(6) 2_666
Ba1 O3 2.785(5) 2_666
Ba1 O7 3.187(6) .
Ba1 O7 2.876(6) 2_666
Ba1 O12 2.993(6) .
Ba1 O14 2.666(6) 2_666
Ba1 O15 2.733(6) 2_766
Ba1 O17 2.914(6) .
Ba1 Cl2 2.942(14) 2_766
Ba2 Ba2 3.4909(16) 2_565
Ba2 Rb1 0.0000 .
Ba2 Rb1 3.4909(16) 2_565
Ba2 B2 3.232(10) 2_666
Ba2 B3 3.386(9) 1_454
Ba2 B7 3.283(9) 1_454
Ba2 B8 3.203(10) 1_455
Ba2 O3 2.793(6) 2_666
Ba2 O4 3.071(6) 1_454
Ba2 O4 2.934(6) 2_666
Ba2 O8 2.659(6) 1_455
Ba2 O9 2.723(6) 1_454
Ba2 O9 3.232(7) 2_666
Ba2 O10 2.725(6) 1_454
Ba2 O12 3.038(6) 1_455
Ba2 O17 2.900(5) .
Rb1 Rb1 3.4909(16) 2_565
Rb1 B2 3.232(10) 2_666
Rb1 B3 3.386(9) 1_454
Rb1 B7 3.283(9) 1_454
Rb1 B8 3.203(10) 1_455
Rb1 O3 2.793(6) 2_666
Rb1 O4 2.934(6) 2_666
Rb1 O4 3.071(6) 1_454
Rb1 O8 2.659(6) 1_455
Rb1 O9 2.723(6) 1_454
Rb1 O9 3.232(7) 2_666
Rb1 O10 2.725(6) 1_454
Rb1 O12 3.038(6) 1_455
Rb1 O17 2.900(5) .
Rb2 B10 3.410(9) 2_656
Rb2 O5 2.960(6) .
Rb2 O11 3.025(7) 2_656
Rb2 O11 3.200(6) 1_554
Rb2 O13 3.003(6) .
Rb2 O16 3.173(8) .
Rb2 O16 3.356(7) 2_655
Rb3 B4 3.325(10) 2_756
Rb3 B4 3.325(10) .
Rb3 O6 3.291(6) .
Rb3 O6 3.291(6) 2_756
Rb3 O15 3.274(7) .
Rb3 O15 3.274(7) 2_756
Rb3 Cl1 3.3781 1_655
Rb3 Cl1 3.3781 .
Rb3 Cl2 2.902(17) 2_756
Rb3 Cl2 2.902(17) .
B1 O2 1.509(10) .
B1 O3 1.463(10) .
B1 O9 1.481(11) .
B1 O11 1.446(12) .
B2 O1 1.474(10) .
B2 O3 1.470(10) .
B2 O4 1.493(10) .
B2 O6 1.466(11) .
B3 O2 1.366(11) 1_655
B3 O4 1.354(10) .
B3 O10 1.385(11) .
B4 O1 1.351(11) .
B4 O14 1.373(11) .
B4 O15 1.344(11) .
B5 O7 1.350(11) .
B5 O8 1.334(11) .
B5 O14 1.403(11) .
B6 O7 1.503(10) .
B6 O12 1.498(11) .
B6 O13 1.445(12) .
B6 O17 1.449(11) .
B7 O9 1.344(11) .
B7 O10 1.387(11) 1_455
B7 O12 1.384(11) 1_556
B8 O5 1.467(13) .
B8 O8 1.484(11) .
B8 O15 1.493(11) .
B8 O17 1.434(12) 1_655
B9 O5 1.351(12) 1_455
B9 O13 1.352(12) .
B9 O16 1.392(13) .
B10 O6 1.353(11) .
B10 O11 1.373(12) .
B10 O16 1.370(12) 2_656
Cl1 Cl2 1.200(14) 1_455
Cl1 Cl2 1.200(14) 2_756
Cl2 Cl2 2.40(3) 2_856
